data_4118186
loop_
_publ_author_name
'Ying-Li Rao'
'Leanne D. Chen'
'Nicholas J. Mosey'
'Suning Wang'

_publ_section_title
;
 Stepwise Intramolecular Photoisomerization of NHC-Chelate Dimesitylboron
 Compounds with C-C Bond Formation and C-H Bond Insertion
;
_journal_name_full 'Journal of the American Chemical Society'
_journal_page_first 11026
_journal_page_last 11034
_journal_paper_doi 10.1021/ja304211v
_journal_volume 134
_journal_year 2012
_chemical_formula_sum 'C31 H31 B N2'
_chemical_formula_weight 442.39
_chemical_name_systematic
; 
 ? 
;
_space_group_IT_number 14
_symmetry_cell_setting monoclinic
_symmetry_space_group_name_Hall '-P 2ybc'
_symmetry_space_group_name_H-M 'P 1 21/c 1'
_atom_sites_solution_hydrogens geom
_atom_sites_solution_primary direct
_atom_sites_solution_secondary difmap
_audit_creation_method SHELXL-97
_cell_angle_alpha 90.00
_cell_angle_beta 100.0930(10)
_cell_angle_gamma 90.00
_cell_formula_units_Z 4
_cell_length_a 11.2716(2)
_cell_length_b 11.5021(2)
_cell_length_c 19.3305(4)
_cell_measurement_reflns_used 4137
_cell_measurement_temperature 180(2)
_cell_measurement_theta_max 27.18
_cell_measurement_theta_min 2.55
_cell_volume 2467.36(8)
_computing_cell_refinement 'Bruker SAINT'
_computing_data_collection 'Bruker APEX2'
_computing_data_reduction 'Bruker SAINT'
_computing_molecular_graphics 'Bruker SHELXTL'
_computing_publication_material 'Bruker SHELXTL'
_computing_structure_refinement 'SHELXL-97 (Sheldrick, 1997)'
_computing_structure_solution 'SHELXS-97 (Sheldrick, 1990)'
_diffrn_ambient_temperature 180(2)
_diffrn_measured_fraction_theta_full 0.983
_diffrn_measured_fraction_theta_max 0.983
_diffrn_measurement_device_type 'Bruker APEX-II CCD'
_diffrn_measurement_method '\f and \w scans'
_diffrn_radiation_monochromator graphite
_diffrn_radiation_source 'fine-focus sealed tube'
_diffrn_radiation_type MoK\a
_diffrn_radiation_wavelength 0.71073
_diffrn_reflns_av_R_equivalents 0.0206
_diffrn_reflns_av_sigmaI/netI 0.0292
_diffrn_reflns_limit_h_max 13
_diffrn_reflns_limit_h_min -12
_diffrn_reflns_limit_k_max 14
_diffrn_reflns_limit_k_min -13
_diffrn_reflns_limit_l_max 9
_diffrn_reflns_limit_l_min -23
_diffrn_reflns_number 9707
_diffrn_reflns_theta_full 25.99
_diffrn_reflns_theta_max 25.99
_diffrn_reflns_theta_min 1.84
_diffrn_standards_number 0
_exptl_absorpt_coefficient_mu 0.068
_exptl_absorpt_correction_T_max 0.9932
_exptl_absorpt_correction_T_min 0.9865
_exptl_absorpt_correction_type multi-scan
_exptl_crystal_colour colourless
_exptl_crystal_density_diffrn 1.191
_exptl_crystal_description block
_exptl_crystal_F_000 944
_exptl_crystal_size_max 0.20
_exptl_crystal_size_mid 0.10
_exptl_crystal_size_min 0.10
_refine_diff_density_max 0.211
_refine_diff_density_min -0.229
_refine_diff_density_rms 0.038
_refine_ls_extinction_method none
_refine_ls_goodness_of_fit_ref 1.059
_refine_ls_hydrogen_treatment constr
_refine_ls_matrix_type full
_refine_ls_number_parameters 313
_refine_ls_number_reflns 4757
_refine_ls_number_restraints 0
_refine_ls_restrained_S_all 1.059
_refine_ls_R_factor_all 0.0525
_refine_ls_R_factor_gt 0.0421
_refine_ls_shift/su_max 0.000
_refine_ls_shift/su_mean 0.000
_refine_ls_structure_factor_coef Fsqd
_refine_ls_weighting_details 'calc w=1/[\s^2^(Fo^2^)+(0.0500P)^2^+0.6000P] where P=(Fo^2^+2Fc^2^)/3'
_refine_ls_weighting_scheme calc
_refine_ls_wR_factor_gt 0.1015
_refine_ls_wR_factor_ref 0.1078
_reflns_number_gt 3934
_reflns_number_total 4757
_reflns_threshold_expression >2sigma(I)
_cod_data_source_file ja304211v_si_002.cif
_cod_data_source_block yr44
_cod_database_code 4118186

loop_
_symmetry_equiv_pos_as_xyz
'x, y, z'
'-x, y+1/2, -z+1/2'
'-x, -y, -z'
'x, -y-1/2, z-1/2'

loop_
_atom_site_label
_atom_site_type_symbol
_atom_site_fract_x
_atom_site_fract_y
_atom_site_fract_z
_atom_site_U_iso_or_equiv
_atom_site_adp_type
_atom_site_occupancy
_atom_site_symmetry_multiplicity
_atom_site_calc_flag
_atom_site_refinement_flags
N1 N 0.19680(10) 0.85768(10) 0.07370(6) 0.0259(3) Uani 1 1 d .
C1 C 0.25717(12) 0.67362(12) 0.11222(7) 0.0283(3) Uani 1 1 d .
B1 B 0.20146(14) 0.72933(13) 0.17768(8) 0.0268(3) Uani 1 1 d .
N2 N 0.13437(10) 0.96513(10) 0.15158(6) 0.0283(3) Uani 1 1 d .
H2B H 0.1127 0.9880 0.1910 0.034 Uiso 1 1 calc R
C2 C 0.31684(14) 0.56985(13) 0.10518(8) 0.0363(3) Uani 1 1 d .
H2A H 0.3306 0.5168 0.1434 0.044 Uiso 1 1 calc R
C3 C 0.35692(14) 0.54220(14) 0.04289(8) 0.0408(4) Uani 1 1 d .
H3A H 0.3962 0.4701 0.0389 0.049 Uiso 1 1 calc R
C4 C 0.33989(14) 0.61886(14) -0.01300(8) 0.0393(4) Uani 1 1 d .
H4A H 0.3653 0.5981 -0.0557 0.047 Uiso 1 1 calc R
C5 C 0.28563(13) 0.72633(13) -0.00714(7) 0.0340(3) Uani 1 1 d .
H5A H 0.2753 0.7809 -0.0446 0.041 Uiso 1 1 calc R
C6 C 0.24763(12) 0.75018(12) 0.05526(7) 0.0272(3) Uani 1 1 d .
C7 C 0.17791(12) 0.85900(12) 0.14093(7) 0.0263(3) Uani 1 1 d .
C8 C 0.16777(12) 0.96463(12) 0.04112(7) 0.0268(3) Uani 1 1 d .
C9 C 0.17056(12) 1.00696(13) -0.02620(7) 0.0315(3) Uani 1 1 d .
H9A H 0.1958 0.9595 -0.0612 0.038 Uiso 1 1 calc R
C10 C 0.13498(13) 1.12090(13) -0.03982(8) 0.0353(3) Uani 1 1 d .
H10A H 0.1364 1.1526 -0.0851 0.042 Uiso 1 1 calc R
C11 C 0.09711(13) 1.19041(13) 0.01123(8) 0.0370(4) Uani 1 1 d .
H11A H 0.0744 1.2687 0.0001 0.044 Uiso 1 1 calc R
C12 C 0.09181(13) 1.14827(13) 0.07776(8) 0.0340(3) Uani 1 1 d .
H12A H 0.0645 1.1952 0.1122 0.041 Uiso 1 1 calc R
C13 C 0.12836(12) 1.03392(12) 0.09162(7) 0.0276(3) Uani 1 1 d .
C14 C 0.06055(12) 0.69498(11) 0.18483(6) 0.0254(3) Uani 1 1 d .
C15 C -0.01635(13) 0.61881(12) 0.13992(7) 0.0285(3) Uani 1 1 d .
C16 C -0.13791(13) 0.60896(13) 0.14437(8) 0.0350(3) Uani 1 1 d .
H16A H -0.1869 0.5583 0.1127 0.042 Uiso 1 1 calc R
C17 C -0.19069(13) 0.66974(13) 0.19296(8) 0.0367(3) Uani 1 1 d .
C18 C -0.11468(13) 0.73961(13) 0.23953(8) 0.0336(3) Uani 1 1 d .
H18A H -0.1467 0.7797 0.2751 0.040 Uiso 1 1 calc R
C19 C 0.00723(12) 0.75321(12) 0.23616(7) 0.0284(3) Uani 1 1 d .
C20 C 0.07818(14) 0.83149(14) 0.29137(8) 0.0374(4) Uani 1 1 d .
H20A H 0.0275 0.8968 0.3008 0.056 Uiso 1 1 calc R
H20B H 0.1493 0.8612 0.2744 0.056 Uiso 1 1 calc R
H20C H 0.1037 0.7872 0.3347 0.056 Uiso 1 1 calc R
C21 C 0.02639(15) 0.54060(14) 0.08666(7) 0.0378(4) Uani 1 1 d .
H21A H -0.0415 0.4947 0.0623 0.057 Uiso 1 1 calc R
H21B H 0.0890 0.4882 0.1106 0.057 Uiso 1 1 calc R
H21C H 0.0595 0.5880 0.0525 0.057 Uiso 1 1 calc R
C22 C -0.32436(16) 0.66302(18) 0.19328(12) 0.0615(5) Uani 1 1 d .
H22A H -0.3393 0.6755 0.2412 0.092 Uiso 1 1 calc R
H22B H -0.3544 0.5862 0.1767 0.092 Uiso 1 1 calc R
H22C H -0.3661 0.7230 0.1621 0.092 Uiso 1 1 calc R
C23 C 0.30324(12) 0.71670(12) 0.24907(7) 0.0269(3) Uani 1 1 d .
C24 C 0.30126(12) 0.62118(12) 0.29506(7) 0.0282(3) Uani 1 1 d .
C25 C 0.38904(13) 0.60878(13) 0.35492(7) 0.0324(3) Uani 1 1 d .
H25A H 0.3854 0.5434 0.3845 0.039 Uiso 1 1 calc R
C26 C 0.48149(13) 0.68839(14) 0.37281(8) 0.0355(3) Uani 1 1 d .
C27 C 0.48735(13) 0.77836(14) 0.32648(8) 0.0372(4) Uani 1 1 d .
H27A H 0.5514 0.8328 0.3367 0.045 Uiso 1 1 calc R
C28 C 0.40295(12) 0.79259(13) 0.26513(8) 0.0322(3) Uani 1 1 d .
C29 C 0.42674(15) 0.88853(15) 0.21565(9) 0.0453(4) Uani 1 1 d .
H29A H 0.5078 0.9200 0.2313 0.068 Uiso 1 1 calc R
H29B H 0.3671 0.9505 0.2156 0.068 Uiso 1 1 calc R
H29C H 0.4207 0.8571 0.1680 0.068 Uiso 1 1 calc R
C30 C 0.20746(15) 0.52596(13) 0.28172(8) 0.0381(4) Uani 1 1 d .
H30A H 0.2372 0.4568 0.3090 0.057 Uiso 1 1 calc R
H30B H 0.1916 0.5066 0.2316 0.057 Uiso 1 1 calc R
H30C H 0.1328 0.5527 0.2960 0.057 Uiso 1 1 calc R
C31 C 0.57296(15) 0.67463(18) 0.43959(9) 0.0528(5) Uani 1 1 d .
H31A H 0.6488 0.7119 0.4337 0.079 Uiso 1 1 calc R
H31B H 0.5871 0.5918 0.4496 0.079 Uiso 1 1 calc R
H31C H 0.5423 0.7113 0.4787 0.079 Uiso 1 1 calc R

loop_
_atom_site_aniso_label
_atom_site_aniso_U_11
_atom_site_aniso_U_22
_atom_site_aniso_U_33
_atom_site_aniso_U_23
_atom_site_aniso_U_13
_atom_site_aniso_U_12
N1 0.0277(6) 0.0264(6) 0.0240(5) 0.0022(5) 0.0052(5) -0.0014(5)
C1 0.0296(7) 0.0285(7) 0.0278(7) 0.0002(6) 0.0081(6) -0.0005(6)
B1 0.0325(8) 0.0234(8) 0.0256(7) 0.0008(6) 0.0082(6) 0.0001(6)
N2 0.0339(6) 0.0263(6) 0.0261(6) 0.0012(5) 0.0091(5) 0.0018(5)
C2 0.0396(8) 0.0335(8) 0.0378(8) 0.0038(6) 0.0125(7) 0.0064(6)
C3 0.0427(9) 0.0363(9) 0.0470(9) -0.0039(7) 0.0183(7) 0.0070(7)
C4 0.0432(9) 0.0430(9) 0.0362(8) -0.0081(7) 0.0197(7) -0.0023(7)
C5 0.0379(8) 0.0368(8) 0.0294(7) 0.0011(6) 0.0114(6) -0.0041(6)
C6 0.0256(7) 0.0282(7) 0.0286(7) -0.0011(6) 0.0068(5) -0.0022(5)
C7 0.0251(7) 0.0287(7) 0.0254(6) -0.0003(5) 0.0057(5) -0.0027(5)
C8 0.0232(7) 0.0275(7) 0.0285(7) 0.0026(6) 0.0010(5) -0.0039(5)
C9 0.0296(7) 0.0364(8) 0.0272(7) 0.0039(6) 0.0016(6) -0.0053(6)
C10 0.0326(8) 0.0387(8) 0.0316(7) 0.0108(6) -0.0028(6) -0.0048(6)
C11 0.0341(8) 0.0311(8) 0.0424(8) 0.0103(7) -0.0023(7) 0.0001(6)
C12 0.0318(8) 0.0305(8) 0.0385(8) 0.0020(6) 0.0028(6) 0.0016(6)
C13 0.0249(7) 0.0286(7) 0.0287(7) 0.0041(6) 0.0025(5) -0.0023(5)
C14 0.0310(7) 0.0237(7) 0.0213(6) 0.0039(5) 0.0041(5) 0.0022(5)
C15 0.0355(8) 0.0248(7) 0.0241(6) 0.0043(5) 0.0021(6) -0.0005(6)
C16 0.0352(8) 0.0291(8) 0.0375(8) 0.0049(6) -0.0022(6) -0.0045(6)
C17 0.0317(8) 0.0324(8) 0.0462(9) 0.0090(7) 0.0077(7) 0.0010(6)
C18 0.0387(8) 0.0297(8) 0.0351(8) 0.0060(6) 0.0144(6) 0.0065(6)
C19 0.0346(7) 0.0249(7) 0.0262(7) 0.0037(5) 0.0071(6) 0.0025(6)
C20 0.0435(9) 0.0385(9) 0.0323(8) -0.0090(7) 0.0127(7) -0.0002(7)
C21 0.0480(9) 0.0376(9) 0.0280(7) -0.0069(6) 0.0069(6) -0.0098(7)
C22 0.0365(10) 0.0616(13) 0.0881(15) 0.0050(11) 0.0154(10) -0.0018(9)
C23 0.0287(7) 0.0263(7) 0.0272(7) -0.0014(5) 0.0091(5) 0.0018(5)
C24 0.0309(7) 0.0285(7) 0.0258(7) -0.0013(5) 0.0066(6) 0.0031(6)
C25 0.0334(8) 0.0363(8) 0.0285(7) 0.0024(6) 0.0083(6) 0.0088(6)
C26 0.0262(7) 0.0468(9) 0.0332(8) -0.0062(7) 0.0044(6) 0.0088(6)
C27 0.0245(7) 0.0426(9) 0.0442(8) -0.0068(7) 0.0050(6) -0.0016(6)
C28 0.0286(7) 0.0319(8) 0.0369(8) -0.0025(6) 0.0086(6) -0.0001(6)
C29 0.0350(8) 0.0426(9) 0.0575(10) 0.0078(8) 0.0058(8) -0.0110(7)
C30 0.0488(9) 0.0307(8) 0.0322(8) 0.0073(6) 0.0002(7) -0.0052(7)
C31 0.0341(9) 0.0719(13) 0.0477(10) -0.0012(9) -0.0056(7) 0.0092(8)

loop_
_atom_type_symbol
_atom_type_description
_atom_type_scat_dispersion_real
_atom_type_scat_dispersion_imag
_atom_type_scat_source
C C 0.0033 0.0016 'International Tables Vol C Tables 4.2.6.8 and 6.1.1.4'
H H 0.0000 0.0000 'International Tables Vol C Tables 4.2.6.8 and 6.1.1.4'
N N 0.0061 0.0033 'International Tables Vol C Tables 4.2.6.8 and 6.1.1.4'
B B 0.0013 0.0007 'International Tables Vol C Tables 4.2.6.8 and 6.1.1.4'

loop_
_geom_angle_atom_site_label_1
_geom_angle_atom_site_label_2
_geom_angle_atom_site_label_3
_geom_angle
C7 N1 C8 111.09(11)
C7 N1 C6 112.66(11)
C8 N1 C6 136.13(11)
C2 C1 C6 115.83(12)
C2 C1 B1 132.05(12)
C6 C1 B1 111.99(12)
C1 B1 C23 108.00(11)
C1 B1 C7 94.32(10)
C23 B1 C7 118.53(11)
C1 B1 C14 118.13(11)
C23 B1 C14 116.48(11)
C7 B1 C14 99.56(10)
C7 N2 C13 110.70(11)
C7 N2 H2B 124.6
C13 N2 H2B 124.6
C1 C2 C3 121.09(14)
C1 C2 H2A 119.5
C3 C2 H2A 119.5
C4 C3 C2 120.52(14)
C4 C3 H3A 119.7
C2 C3 H3A 119.7
C3 C4 C5 120.38(13)
C3 C4 H4A 119.8
C5 C4 H4A 119.8
C6 C5 C4 117.17(14)
C6 C5 H5A 121.4
C4 C5 H5A 121.4
C5 C6 C1 124.84(13)
C5 C6 N1 126.08(13)
C1 C6 N1 109.04(11)
N2 C7 N1 106.27(11)
N2 C7 B1 142.04(12)
N1 C7 B1 111.23(11)
C13 C8 N1 105.47(11)
C13 C8 C9 121.11(13)
N1 C8 C9 133.42(13)
C10 C9 C8 117.08(14)
C10 C9 H9A 121.5
C8 C9 H9A 121.5
C9 C10 C11 121.58(13)
C9 C10 H10A 119.2
C11 C10 H10A 119.2
C12 C11 C10 121.66(14)
C12 C11 H11A 119.2
C10 C11 H11A 119.2
C11 C12 C13 116.77(14)
C11 C12 H12A 121.6
C13 C12 H12A 121.6
C12 C13 C8 121.79(13)
C12 C13 N2 131.78(13)
C8 C13 N2 106.44(11)
C19 C14 C15 115.64(12)
C19 C14 B1 118.30(12)
C15 C14 B1 125.83(12)
C16 C15 C14 121.01(13)
C16 C15 C21 115.41(13)
C14 C15 C21 123.54(13)
C17 C16 C15 123.01(14)
C17 C16 H16A 118.5
C15 C16 H16A 118.5
C18 C17 C16 116.29(13)
C18 C17 C22 122.07(15)
C16 C17 C22 121.61(15)
C17 C18 C19 122.44(13)
C17 C18 H18A 118.8
C19 C18 H18A 118.8
C18 C19 C14 121.47(13)
C18 C19 C20 115.89(12)
C14 C19 C20 122.62(12)
C19 C20 H20A 109.5
C19 C20 H20B 109.5
H20A C20 H20B 109.5
C19 C20 H20C 109.5
H20A C20 H20C 109.5
H20B C20 H20C 109.5
C15 C21 H21A 109.5
C15 C21 H21B 109.5
H21A C21 H21B 109.5
C15 C21 H21C 109.5
H21A C21 H21C 109.5
H21B C21 H21C 109.5
C17 C22 H22A 109.5
C17 C22 H22B 109.5
H22A C22 H22B 109.5
C17 C22 H22C 109.5
H22A C22 H22C 109.5
H22B C22 H22C 109.5
C28 C23 C24 116.14(12)
C28 C23 B1 122.84(12)
C24 C23 B1 120.77(12)
C25 C24 C23 120.96(13)
C25 C24 C30 116.19(13)
C23 C24 C30 122.83(12)
C26 C25 C24 122.28(14)
C26 C25 H25A 118.9
C24 C25 H25A 118.9
C27 C26 C25 117.00(13)
C27 C26 C31 122.02(15)
C25 C26 C31 120.96(15)
C26 C27 C28 122.55(14)
C26 C27 H27A 118.7
C28 C27 H27A 118.7
C27 C28 C23 120.80(13)
C27 C28 C29 116.93(13)
C23 C28 C29 122.21(13)
C28 C29 H29A 109.5
C28 C29 H29B 109.5
H29A C29 H29B 109.5
C28 C29 H29C 109.5
H29A C29 H29C 109.5
H29B C29 H29C 109.5
C24 C30 H30A 109.5
C24 C30 H30B 109.5
H30A C30 H30B 109.5
C24 C30 H30C 109.5
H30A C30 H30C 109.5
H30B C30 H30C 109.5
C26 C31 H31A 109.5
C26 C31 H31B 109.5
H31A C31 H31B 109.5
C26 C31 H31C 109.5
H31A C31 H31C 109.5
H31B C31 H31C 109.5

loop_
_geom_bond_atom_site_label_1
_geom_bond_atom_site_label_2
_geom_bond_distance
N1 C7 1.3534(17)
N1 C8 1.3946(17)
N1 C6 1.4337(17)
C1 C2 1.388(2)
C1 C6 1.3992(19)
C1 B1 1.6385(19)
B1 C23 1.639(2)
B1 C7 1.653(2)
B1 C14 1.666(2)
N2 C7 1.3449(17)
N2 C13 1.3951(17)
N2 H2B 0.8800
C2 C3 1.395(2)
C2 H2A 0.9500
C3 C4 1.382(2)
C3 H3A 0.9500
C4 C5 1.393(2)
C4 H4A 0.9500
C5 C6 1.3767(19)
C5 H5A 0.9500
C8 C13 1.392(2)
C8 C9 1.3949(19)
C9 C10 1.382(2)
C9 H9A 0.9500
C10 C11 1.394(2)
C10 H10A 0.9500
C11 C12 1.385(2)
C11 H11A 0.9500
C12 C13 1.390(2)
C12 H12A 0.9500
C14 C19 1.4154(18)
C14 C15 1.4174(19)
C15 C16 1.393(2)
C15 C21 1.508(2)
C16 C17 1.386(2)
C16 H16A 0.9500
C17 C18 1.386(2)
C17 C22 1.510(2)
C18 C19 1.396(2)
C18 H18A 0.9500
C19 C20 1.513(2)
C20 H20A 0.9800
C20 H20B 0.9800
C20 H20C 0.9800
C21 H21A 0.9800
C21 H21B 0.9800
C21 H21C 0.9800
C22 H22A 0.9800
C22 H22B 0.9800
C22 H22C 0.9800
C23 C28 1.4139(19)
C23 C24 1.4160(19)
C24 C25 1.3917(19)
C24 C30 1.513(2)
C25 C26 1.385(2)
C25 H25A 0.9500
C26 C27 1.378(2)
C26 C31 1.513(2)
C27 C28 1.394(2)
C27 H27A 0.9500
C28 C29 1.515(2)
C29 H29A 0.9800
C29 H29B 0.9800
C29 H29C 0.9800
C30 H30A 0.9800
C30 H30B 0.9800
C30 H30C 0.9800
C31 H31A 0.9800
C31 H31B 0.9800
C31 H31C 0.9800

loop_
_geom_torsion_atom_site_label_1
_geom_torsion_atom_site_label_2
_geom_torsion_atom_site_label_3
_geom_torsion_atom_site_label_4
_geom_torsion
C2 C1 B1 C23 47.2(2)
C6 C1 B1 C23 -128.46(12)
C2 C1 B1 C7 169.05(15)
C6 C1 B1 C7 -6.57(14)
C2 C1 B1 C14 -87.70(19)
C6 C1 B1 C14 96.68(14)
C6 C1 C2 C3 -4.1(2)
B1 C1 C2 C3 -179.55(14)
C1 C2 C3 C4 1.2(2)
C2 C3 C4 C5 1.9(2)
C3 C4 C5 C6 -1.8(2)
C4 C5 C6 C1 -1.5(2)
C4 C5 C6 N1 175.87(13)
C2 C1 C6 C5 4.4(2)
B1 C1 C6 C5 -179.26(13)
C2 C1 C6 N1 -173.39(12)
B1 C1 C6 N1 3.00(15)
C7 N1 C6 C5 -174.46(13)
C8 N1 C6 C5 1.0(2)
C7 N1 C6 C1 3.25(15)
C8 N1 C6 C1 178.74(13)
C13 N2 C7 N1 -1.73(15)
C13 N2 C7 B1 -172.61(16)
C8 N1 C7 N2 1.33(15)
C6 N1 C7 N2 177.98(10)
C8 N1 C7 B1 175.32(10)
C6 N1 C7 B1 -8.03(15)
C1 B1 C7 N2 179.06(17)
C23 B1 C7 N2 -67.7(2)
C14 B1 C7 N2 59.6(2)
C1 B1 C7 N1 8.46(13)
C23 B1 C7 N1 121.66(13)
C14 B1 C7 N1 -111.02(12)
C7 N1 C8 C13 -0.42(14)
C6 N1 C8 C13 -175.96(14)
C7 N1 C8 C9 -179.64(14)
C6 N1 C8 C9 4.8(3)
C13 C8 C9 C10 1.30(19)
N1 C8 C9 C10 -179.58(13)
C8 C9 C10 C11 -0.4(2)
C9 C10 C11 C12 -0.8(2)
C10 C11 C12 C13 1.2(2)
C11 C12 C13 C8 -0.4(2)
C11 C12 C13 N2 -179.89(14)
N1 C8 C13 C12 179.75(12)
C9 C8 C13 C12 -0.9(2)
N1 C8 C13 N2 -0.62(14)
C9 C8 C13 N2 178.71(12)
C7 N2 C13 C12 -178.93(14)
C7 N2 C13 C8 1.49(15)
C1 B1 C14 C19 -172.73(12)
C23 B1 C14 C19 56.14(16)
C7 B1 C14 C19 -72.55(13)
C1 B1 C14 C15 1.53(19)
C23 B1 C14 C15 -129.60(13)
C7 B1 C14 C15 101.71(14)
C19 C14 C15 C16 3.72(18)
B1 C14 C15 C16 -170.68(12)
C19 C14 C15 C21 -173.98(12)
B1 C14 C15 C21 11.6(2)
C14 C15 C16 C17 -1.4(2)
C21 C15 C16 C17 176.51(13)
C15 C16 C17 C18 -2.0(2)
C15 C16 C17 C22 175.95(15)
C16 C17 C18 C19 3.0(2)
C22 C17 C18 C19 -174.99(15)
C17 C18 C19 C14 -0.6(2)
C17 C18 C19 C20 -179.34(13)
C15 C14 C19 C18 -2.80(19)
B1 C14 C19 C18 172.04(12)
C15 C14 C19 C20 175.90(12)
B1 C14 C19 C20 -9.26(19)
C1 B1 C23 C28 78.88(16)
C7 B1 C23 C28 -26.59(19)
C14 B1 C23 C28 -145.42(13)
C1 B1 C23 C24 -95.18(14)
C7 B1 C23 C24 159.35(12)
C14 B1 C23 C24 40.52(17)
C28 C23 C24 C25 4.13(19)
B1 C23 C24 C25 178.58(12)
C28 C23 C24 C30 -174.20(13)
B1 C23 C24 C30 0.2(2)
C23 C24 C25 C26 0.4(2)
C30 C24 C25 C26 178.84(13)
C24 C25 C26 C27 -3.5(2)
C24 C25 C26 C31 177.82(14)
C25 C26 C27 C28 2.0(2)
C31 C26 C27 C28 -179.36(14)
C26 C27 C28 C23 2.7(2)
C26 C27 C28 C29 -174.44(14)
C24 C23 C28 C27 -5.6(2)
B1 C23 C28 C27 -179.92(13)
C24 C23 C28 C29 171.36(13)
B1 C23 C28 C29 -3.0(2)

loop_
_cod_related_entry_id
_cod_related_entry_database
_cod_related_entry_code
1 ChemSpider 30660639
